data_7134687
loop_
_publ_author_name
'Wang, Zhen'
'Yang, Yuxuan'
'Fang, Luohan'
'Xie, Yangbin'
'Ma, Wenming'
'Zhang, Yahui'
'Sun, Chun-Lin'
'Zhang, Baoxin'
'Zhang, Xiaoxiang'
'Pan, Xiaobo'

_publ_section_title
;
 Efficient UV-matchable light-converting agent based on a space-conjugated
 di-triarylboron structure.
;
_journal_issue 60
_journal_name_full 'Chemical communications (Cambridge, England)'
_journal_page_first 11255
_journal_page_last 11258
_journal_paper_doi 10.1039/d5cc02044a
_journal_volume 61
_journal_year 2025
_chemical_formula_moiety 'C54 H52 B2 F4'
_chemical_formula_sum 'C54 H52 B2 F4'
_chemical_formula_weight 798.57
_space_group_crystal_system triclinic
_space_group_IT_number 2
_space_group_name_Hall '-P 1'
_space_group_name_H-M_alt 'P -1'
_atom_sites_solution_hydrogens geom
_atom_sites_solution_primary dual
_audit_block_doi 10.5517/ccdc.csd.cc2kcsf5
_audit_creation_date 2024-01-20
_audit_creation_method
;
Olex2 1.5
(compiled 2022.04.07 svn.rca3783a0 for OlexSys, GUI svn.r6498)
;
_audit_update_record
;
2024-12-09 deposited with the CCDC.	2025-06-10 downloaded from the CCDC.
;
_cell_angle_alpha 73.047(6)
_cell_angle_beta 76.892(5)
_cell_angle_gamma 77.113(6)
_cell_formula_units_Z 1
_cell_length_a 8.8671(4)
_cell_length_b 9.2255(8)
_cell_length_c 14.6132(9)
_cell_measurement_reflns_used 6786
_cell_measurement_temperature 303.15(10)
_cell_measurement_theta_max 30.7160
_cell_measurement_theta_min 2.3320
_cell_volume 1097.76(13)
_computing_cell_refinement 'CrysAlisPro 1.171.42.93a (Rigaku OD, 2023)'
_computing_data_collection 'CrysAlisPro 1.171.42.93a (Rigaku OD, 2023)'
_computing_data_reduction 'CrysAlisPro 1.171.42.93a (Rigaku OD, 2023)'
_computing_molecular_graphics 'Olex2 1.5 (Dolomanov et al., 2009)'
_computing_publication_material 'Olex2 1.5 (Dolomanov et al., 2009)'
_computing_structure_refinement 'SHELXL 2018/1 (Sheldrick, 2015)'
_computing_structure_solution 'SHELXT 2014/5 (Sheldrick, 2014)'
_diffrn_ambient_environment air
_diffrn_ambient_temperature 303.15(10)
_diffrn_detector 'Hybrid Pixel Array Detector'
_diffrn_detector_area_resol_mean 10.0000
_diffrn_detector_type HyPix
_diffrn_measured_fraction_theta_full 0.999
_diffrn_measured_fraction_theta_max 0.798
_diffrn_measurement_details
;
List of Runs (angles in degrees, time in seconds):

  # Type    Start    End  Width  t~exp~   \w     \q     \k     \f   Frames
#--------------------------------------------------------------------------
  1  \w    -17.00  68.00   0.50    6.60    --   -6.24  22.00 -47.00  170
  2  \w    -76.00 -22.00   0.50    6.60    --   -6.24 -22.00 146.00  108
  3  \w      3.00  29.00   0.50    6.60    --    3.89 -99.00 150.00   52
  4  \w     25.00  55.00   0.50    6.60    --    3.89  37.00 -30.00   60
  5  \w    -18.00  36.00   0.50    6.60    --    3.89 -99.00 -60.00  108
  6  \w    -78.00   9.00   0.50    6.60    --   -6.24 -57.00 120.00  174
  7  \w    -65.00  -3.00   0.50    6.60    --   -6.24 -57.00   0.00  124
;
_diffrn_measurement_device 'four-circle diffractometer'
_diffrn_measurement_device_type 'XtaLAB Synergy R, DW system, HyPix'
_diffrn_measurement_method '\w scans'
_diffrn_orient_matrix_type 'CrysAlisPro convention (1999,Acta A55,543-557)'
_diffrn_orient_matrix_UB_11 0.0235708000
_diffrn_orient_matrix_UB_12 -0.0745546000
_diffrn_orient_matrix_UB_13 -0.0081263000
_diffrn_orient_matrix_UB_21 -0.0747702000
_diffrn_orient_matrix_UB_22 0.0041683000
_diffrn_orient_matrix_UB_23 -0.0113247000
_diffrn_orient_matrix_UB_31 0.0282235000
_diffrn_orient_matrix_UB_32 0.0327632000
_diffrn_orient_matrix_UB_33 -0.0496033000
_diffrn_radiation_monochromator mirror
_diffrn_radiation_probe x-ray
_diffrn_radiation_type 'Mo K\a'
_diffrn_radiation_wavelength 0.71073
_diffrn_reflns_av_R_equivalents 0.0239
_diffrn_reflns_av_unetI/netI 0.0289
_diffrn_reflns_Laue_measured_fraction_full 0.999
_diffrn_reflns_Laue_measured_fraction_max 0.798
_diffrn_reflns_limit_h_max 12
_diffrn_reflns_limit_h_min -11
_diffrn_reflns_limit_k_max 11
_diffrn_reflns_limit_k_min -13
_diffrn_reflns_limit_l_max 19
_diffrn_reflns_limit_l_min -19
_diffrn_reflns_number 15740
_diffrn_reflns_point_group_measured_fraction_full 0.999
_diffrn_reflns_point_group_measured_fraction_max 0.798
_diffrn_reflns_theta_full 25.242
_diffrn_reflns_theta_max 31.047
_diffrn_reflns_theta_min 2.341
_diffrn_source 'Rotating-anode X-ray tube'
_diffrn_source_type 'Rigaku (Mo) X-ray Source'
_exptl_absorpt_coefficient_mu 0.079
_exptl_absorpt_correction_T_max 1.00000
_exptl_absorpt_correction_T_min 0.90788
_exptl_absorpt_correction_type multi-scan
_exptl_absorpt_process_details
;
CrysAlisPro 1.171.42.93a (Rigaku Oxford Diffraction, 2023)
Empirical absorption correction using spherical harmonics,
implemented in SCALE3 ABSPACK scaling algorithm.
;
_exptl_crystal_colour 'clear light colourless'
_exptl_crystal_colour_lustre clear
_exptl_crystal_colour_modifier light
_exptl_crystal_colour_primary colourless
_exptl_crystal_density_diffrn 1.208
_exptl_crystal_description block
_exptl_crystal_F_000 422
_exptl_crystal_size_max 0.3
_exptl_crystal_size_mid 0.2
_exptl_crystal_size_min 0.1
_refine_diff_density_max 0.234
_refine_diff_density_min -0.198
_refine_diff_density_rms 0.037
_refine_ls_extinction_method none
_refine_ls_goodness_of_fit_ref 1.085
_refine_ls_hydrogen_treatment constr
_refine_ls_matrix_type full
_refine_ls_number_parameters 277
_refine_ls_number_reflns 5607
_refine_ls_number_restraints 0
_refine_ls_restrained_S_all 1.085
_refine_ls_R_factor_all 0.0692
_refine_ls_R_factor_gt 0.0496
_refine_ls_shift/su_max 0.000
_refine_ls_shift/su_mean 0.000
_refine_ls_structure_factor_coef Fsqd
_refine_ls_weighting_details 'w=1/[\s^2^(Fo^2^)+(0.0826P)^2^+0.1017P] where P=(Fo^2^+2Fc^2^)/3'
_refine_ls_weighting_scheme calc
_refine_ls_wR_factor_gt 0.1432
_refine_ls_wR_factor_ref 0.1546
_reflns_Friedel_coverage 0.000
_reflns_number_gt 4058
_reflns_number_total 5607
_reflns_threshold_expression 'I > 2\s(I)'
_cod_data_source_file d5cc02044a2.cif
_cod_data_source_block wangzhen-bf4_auto
_cod_depositor_comments 'Adding full bibliography for 7134685--7134687.cif.'
_cod_original_cell_volume 1097.76(14)
_cod_database_code 7134687
_shelx_shelxl_version_number 2018/1
_shelx_space_group_comment
;
The symmetry employed for this shelxl refinement is uniquely defined
by the following loop, which should always be used as a source of
symmetry information in preference to the above space-group names.
They are only intended as comments.
;
_shelx_estimated_absorpt_t_max 0.992
_shelx_estimated_absorpt_t_min 0.977
_reflns_odcompleteness_completeness 99.91
_reflns_odcompleteness_iscentric 1
_reflns_odcompleteness_theta 26.32
_olex2_refinement_description
;
1.a Aromatic/amide H refined with riding coordinates:
 C00B(H00B), C00G(H00G), C00H(H00H), C00I(H00I), C00J(H00J), C00L(H00L),
 C00N(H00N), C00O(H00O)
1.b Idealised Me refined as rotating group:
 C00K(H00A,H00C,H00D), C00Q(H00E,H00F,H00K), C00R(H00M,H00P,H00Q), C00S(H00R,
 H00S,H00T), C00T(H00U,H00V,H00W), C00U(H00X,H00Y,H)
;
_olex2_submission_special_instructions 'No special instructions were received'
_oxdiff_exptl_absorpt_empirical_details
;
Empirical correction (ABSPACK) includes:
- Absorption correction using spherical harmonics
- Frame scaling
;
_oxdiff_exptl_absorpt_empirical_full_max 1.218
_oxdiff_exptl_absorpt_empirical_full_min 0.851

loop_
_space_group_symop_operation_xyz
'x, y, z'
'-x, -y, -z'

loop_
_atom_site_label
_atom_site_type_symbol
_atom_site_fract_x
_atom_site_fract_y
_atom_site_fract_z
_atom_site_U_iso_or_equiv
_atom_site_adp_type
_atom_site_occupancy
_atom_site_site_symmetry_order
_atom_site_calc_flag
_atom_site_refinement_flags_posn
_atom_site_refinement_flags_adp
_atom_site_refinement_flags_occupancy
_atom_site_disorder_assembly
_atom_site_disorder_group
F001 F 0.35739(12) 0.45478(13) 0.36833(6) 0.0645(3) Uani 1 1 d . . . . .
F002 F 0.28689(12) 0.30923(12) 0.55296(6) 0.0622(3) Uani 1 1 d . . . . .
C003 C 0.65770(15) 0.58398(15) 0.22219(9) 0.0369(3) Uani 1 1 d . . . . .
C004 C 0.57967(15) 0.65971(15) 0.29542(9) 0.0382(3) Uani 1 1 d . . . . .
C005 C 0.79585(15) 0.32068(15) 0.33594(9) 0.0384(3) Uani 1 1 d . . . . .
C006 C 0.74938(16) 0.33389(15) 0.15097(9) 0.0393(3) Uani 1 1 d . . . . .
C007 C 0.54058(15) 0.57562(15) 0.39989(9) 0.0369(3) Uani 1 1 d . . . . .
C008 C 0.61852(17) 0.33293(15) 0.11156(9) 0.0417(3) Uani 1 1 d . . . . .
C009 C 0.43158(16) 0.47787(16) 0.43234(9) 0.0408(3) Uani 1 1 d . . . . .
C00A C 0.39381(16) 0.40308(16) 0.52854(9) 0.0411(3) Uani 1 1 d . . . . .
C00B C 0.68321(17) 0.67771(17) 0.12696(10) 0.0455(3) Uani 1 1 d . . . . .
H00B H 0.730564 0.631709 0.076401 0.055 Uiso 1 1 calc R U . . .
C00C C 0.73739(17) 0.18885(16) 0.39709(10) 0.0439(3) Uani 1 1 d . . . . .
C00D C 0.90383(17) 0.37825(17) 0.36852(11) 0.0465(3) Uani 1 1 d . . . . .
C00E C 0.89989(18) 0.27674(18) 0.10440(10) 0.0476(3) Uani 1 1 d . . . . .
C00F C 0.7872(2) 0.22962(17) -0.01926(10) 0.0514(4) Uani 1 1 d . . . . .
C00G C 0.63968(19) 0.28071(17) 0.02845(10) 0.0481(3) Uani 1 1 d . . . . .
H00G H 0.551682 0.280088 0.004077 0.058 Uiso 1 1 calc R U . . .
C00H C 0.5341(2) 0.81811(18) 0.27285(11) 0.0517(4) Uani 1 1 d . . . . .
H00H H 0.481640 0.865720 0.321934 0.062 Uiso 1 1 calc R U . . .
C00I C 0.77812(19) 0.12550(18) 0.48888(10) 0.0516(4) Uani 1 1 d . . . . .
H00I H 0.735801 0.040512 0.529275 0.062 Uiso 1 1 calc R U . . .
C00J C 0.6404(2) 0.83571(18) 0.10591(11) 0.0558(4) Uani 1 1 d . . . . .
H00J H 0.662561 0.894221 0.042348 0.067 Uiso 1 1 calc R U . . .
C00K C 0.45195(18) 0.3813(2) 0.15863(11) 0.0524(4) Uani 1 1 d . . . . .
H00A H 0.418452 0.297202 0.210476 0.079 Uiso 1 1 calc R U . . .
H00C H 0.384231 0.409995 0.111210 0.079 Uiso 1 1 calc R U . . .
H00D H 0.447218 0.467303 0.184141 0.079 Uiso 1 1 calc R U . . .
C00L C 0.9146(2) 0.22764(19) 0.02089(11) 0.0537(4) Uani 1 1 d . . . . .
H00L H 1.014561 0.191946 -0.009183 0.064 Uiso 1 1 calc R U . . .
C00M C 0.88021(19) 0.1854(2) 0.52207(11) 0.0562(4) Uani 1 1 d . . . . .
C00N C 0.94441(19) 0.3082(2) 0.45972(11) 0.0546(4) Uani 1 1 d . . . . .
H00N H 1.017587 0.345910 0.479203 0.065 Uiso 1 1 calc R U . . .
C00O C 0.5654(2) 0.90667(18) 0.17825(12) 0.0596(4) Uani 1 1 d . . . . .
H00O H 0.535775 1.012976 0.164064 0.072 Uiso 1 1 calc R U . . .
B00P B 0.73255(17) 0.40828(17) 0.23828(10) 0.0364(3) Uani 1 1 d . . . . .
C00Q C 0.6285(2) 0.1138(2) 0.36710(12) 0.0620(4) Uani 1 1 d . . . . .
H00E H 0.527257 0.178224 0.366932 0.093 Uiso 1 1 calc R U . . .
H00F H 0.618258 0.015816 0.412132 0.093 Uiso 1 1 calc R U . . .
H00K H 0.670735 0.099668 0.303139 0.093 Uiso 1 1 calc R U . . .
C00R C 0.9834(2) 0.5113(2) 0.30550(14) 0.0629(4) Uani 1 1 d . . . . .
H00M H 1.077749 0.473185 0.266236 0.094 Uiso 1 1 calc R U . . .
H00P H 1.009080 0.564359 0.345981 0.094 Uiso 1 1 calc R U . . .
H00Q H 0.913831 0.580787 0.264252 0.094 Uiso 1 1 calc R U . . .
C00S C 0.8069(3) 0.1805(2) -0.11153(12) 0.0711(5) Uani 1 1 d . . . . .
H00R H 0.734926 0.111881 -0.103115 0.107 Uiso 1 1 calc R U . . .
H00S H 0.912582 0.128868 -0.126505 0.107 Uiso 1 1 calc R U . . .
H00T H 0.785689 0.269305 -0.163789 0.107 Uiso 1 1 calc R U . . .
C00T C 1.0484(2) 0.2742(3) 0.13927(14) 0.0709(5) Uani 1 1 d . . . . .
H00U H 1.068370 0.377302 0.124923 0.106 Uiso 1 1 calc R U . . .
H00V H 1.134967 0.213763 0.106932 0.106 Uiso 1 1 calc R U . . .
H00W H 1.036381 0.229988 0.208123 0.106 Uiso 1 1 calc R U . . .
C00U C 0.9174(3) 0.1169(3) 0.62348(12) 0.0788(6) Uani 1 1 d . . . . .
H00X H 0.849857 0.174508 0.666648 0.118 Uiso 1 1 calc R U . . .
H00Y H 1.024960 0.120642 0.622872 0.118 Uiso 1 1 calc R U . . .
H H 0.901014 0.011936 0.645305 0.118 Uiso 1 1 calc R U . . .

loop_
_atom_site_aniso_label
_atom_site_aniso_U_11
_atom_site_aniso_U_22
_atom_site_aniso_U_33
_atom_site_aniso_U_23
_atom_site_aniso_U_13
_atom_site_aniso_U_12
F001 0.0747(6) 0.0947(7) 0.0388(5) -0.0130(4) -0.0144(4) -0.0448(6)
F002 0.0731(6) 0.0788(7) 0.0459(5) -0.0097(4) -0.0053(4) -0.0484(5)
C003 0.0397(6) 0.0393(7) 0.0318(6) -0.0066(5) -0.0063(5) -0.0100(5)
C004 0.0418(7) 0.0397(7) 0.0337(6) -0.0080(5) -0.0053(5) -0.0111(5)
C005 0.0406(7) 0.0399(7) 0.0362(6) -0.0120(5) -0.0096(5) -0.0035(5)
C006 0.0473(7) 0.0379(7) 0.0321(6) -0.0063(5) -0.0078(5) -0.0088(5)
C007 0.0386(6) 0.0397(7) 0.0318(6) -0.0098(5) -0.0033(5) -0.0073(5)
C008 0.0514(8) 0.0397(7) 0.0343(6) -0.0054(5) -0.0103(5) -0.0104(6)
C009 0.0439(7) 0.0505(8) 0.0329(6) -0.0134(6) -0.0068(5) -0.0144(6)
C00A 0.0420(7) 0.0465(7) 0.0376(7) -0.0112(6) -0.0014(5) -0.0180(6)
C00B 0.0531(8) 0.0466(8) 0.0333(7) -0.0045(6) -0.0036(6) -0.0124(6)
C00C 0.0492(8) 0.0415(7) 0.0388(7) -0.0089(6) -0.0105(6) -0.0017(6)
C00D 0.0444(7) 0.0516(8) 0.0489(8) -0.0204(6) -0.0136(6) -0.0031(6)
C00E 0.0497(8) 0.0513(8) 0.0415(7) -0.0150(6) -0.0043(6) -0.0074(6)
C00F 0.0747(10) 0.0473(8) 0.0341(7) -0.0107(6) -0.0046(6) -0.0185(7)
C00G 0.0617(9) 0.0497(8) 0.0375(7) -0.0085(6) -0.0138(6) -0.0172(7)
C00H 0.0648(10) 0.0431(8) 0.0461(8) -0.0133(6) -0.0049(7) -0.0093(7)
C00I 0.0589(9) 0.0484(8) 0.0390(7) -0.0060(6) -0.0092(6) 0.0023(7)
C00J 0.0716(10) 0.0481(9) 0.0401(8) 0.0031(6) -0.0064(7) -0.0170(7)
C00K 0.0489(8) 0.0617(9) 0.0491(8) -0.0143(7) -0.0146(6) -0.0081(7)
C00L 0.0590(9) 0.0559(9) 0.0451(8) -0.0192(7) 0.0016(7) -0.0097(7)
C00M 0.0590(9) 0.0659(10) 0.0416(8) -0.0214(7) -0.0195(7) 0.0149(8)
C00N 0.0519(9) 0.0664(10) 0.0529(9) -0.0262(8) -0.0215(7) 0.0023(7)
C00O 0.0801(12) 0.0367(8) 0.0568(9) -0.0029(7) -0.0110(8) -0.0120(7)
B00P 0.0356(7) 0.0412(8) 0.0327(7) -0.0077(6) -0.0043(5) -0.0109(6)
C00Q 0.0794(12) 0.0549(10) 0.0547(9) 0.0025(7) -0.0220(8) -0.0285(8)
C00R 0.0574(10) 0.0700(11) 0.0725(11) -0.0208(9) -0.0177(8) -0.0230(8)
C00S 0.1009(15) 0.0760(12) 0.0442(9) -0.0257(8) -0.0035(9) -0.0261(11)
C00T 0.0469(9) 0.1053(16) 0.0683(11) -0.0444(11) -0.0067(8) -0.0023(9)
C00U 0.0881(14) 0.0987(15) 0.0443(9) -0.0204(9) -0.0288(9) 0.0159(12)

loop_
_atom_type_symbol
_atom_type_description
_atom_type_scat_dispersion_real
_atom_type_scat_dispersion_imag
_atom_type_scat_source
C C 0.0033 0.0016 'International Tables Vol C Tables 4.2.6.8 and 6.1.1.4'
H H 0.0000 0.0000 'International Tables Vol C Tables 4.2.6.8 and 6.1.1.4'
B B 0.0013 0.0007 'International Tables Vol C Tables 4.2.6.8 and 6.1.1.4'
F F 0.0171 0.0103 'International Tables Vol C Tables 4.2.6.8 and 6.1.1.4'

loop_
_geom_angle_atom_site_label_1
_geom_angle_atom_site_label_2
_geom_angle_atom_site_label_3
_geom_angle
_geom_angle_site_symmetry_1
_geom_angle_site_symmetry_3
_geom_angle_publ_flag
C004 C003 B00P 126.29(11) . . ?
C00B C003 C004 116.29(12) . . ?
C00B C003 B00P 117.15(11) . . ?
C003 C004 C007 122.68(11) . . ?
C00H C004 C003 120.74(12) . . ?
C00H C004 C007 116.58(12) . . ?
C00C C005 C00D 117.80(12) . . ?
C00C C005 B00P 120.76(12) . . ?
C00D C005 B00P 121.27(12) . . ?
C008 C006 C00E 117.52(12) . . ?
C008 C006 B00P 121.95(12) . . ?
C00E C006 B00P 120.33(12) . . ?
C009 C007 C004 122.66(12) . . ?
C009 C007 C00A 115.32(12) . 2_666 ?
C00A C007 C004 121.94(12) 2_666 . ?
C006 C008 C00K 122.27(12) . . ?
C00G C008 C006 120.25(13) . . ?
C00G C008 C00K 117.43(13) . . ?
F001 C009 C007 119.46(11) . . ?
F001 C009 C00A 118.01(12) . . ?
C00A C009 C007 122.53(12) . . ?
F002 C00A C007 119.73(12) . 2_666 ?
F002 C00A C009 118.13(12) . . ?
C009 C00A C007 122.12(12) . 2_666 ?
C003 C00B H00B 118.9 . . ?
C00J C00B C003 122.29(13) . . ?
C00J C00B H00B 118.9 . . ?
C005 C00C C00Q 121.97(12) . . ?
C00I C00C C005 119.94(14) . . ?
C00I C00C C00Q 118.08(14) . . ?
C005 C00D C00R 122.12(13) . . ?
C00N C00D C005 120.02(15) . . ?
C00N C00D C00R 117.81(14) . . ?
C006 C00E C00T 122.18(13) . . ?
C00L C00E C006 119.87(14) . . ?
C00L C00E C00T 117.87(14) . . ?
C00G C00F C00S 121.19(16) . . ?
C00L C00F C00G 117.08(13) . . ?
C00L C00F C00S 121.72(16) . . ?
C008 C00G H00G 118.8 . . ?
C00F C00G C008 122.37(14) . . ?
C00F C00G H00G 118.8 . . ?
C004 C00H H00H 119.5 . . ?
C004 C00H C00O 121.07(14) . . ?
C00O C00H H00H 119.5 . . ?
C00C C00I H00I 119.0 . . ?
C00M C00I C00C 122.08(15) . . ?
C00M C00I H00I 119.0 . . ?
C00B C00J H00J 119.8 . . ?
C00O C00J C00B 120.32(14) . . ?
C00O C00J H00J 119.8 . . ?
C008 C00K H00A 109.5 . . ?
C008 C00K H00C 109.5 . . ?
C008 C00K H00D 109.5 . . ?
H00A C00K H00C 109.5 . . ?
H00A C00K H00D 109.5 . . ?
H00C C00K H00D 109.5 . . ?
C00E C00L H00L 118.6 . . ?
C00F C00L C00E 122.84(14) . . ?
C00F C00L H00L 118.6 . . ?
C00I C00M C00U 120.57(18) . . ?
C00N C00M C00I 117.64(14) . . ?
C00N C00M C00U 121.80(18) . . ?
C00D C00N H00N 118.8 . . ?
C00M C00N C00D 122.34(15) . . ?
C00M C00N H00N 118.8 . . ?
C00H C00O H00O 120.4 . . ?
C00J C00O C00H 119.24(14) . . ?
C00J C00O H00O 120.4 . . ?
C003 B00P C005 119.06(11) . . ?
C003 B00P C006 116.86(11) . . ?
C005 B00P C006 123.95(12) . . ?
C00C C00Q H00E 109.5 . . ?
C00C C00Q H00F 109.5 . . ?
C00C C00Q H00K 109.5 . . ?
H00E C00Q H00F 109.5 . . ?
H00E C00Q H00K 109.5 . . ?
H00F C00Q H00K 109.5 . . ?
C00D C00R H00M 109.5 . . ?
C00D C00R H00P 109.5 . . ?
C00D C00R H00Q 109.5 . . ?
H00M C00R H00P 109.5 . . ?
H00M C00R H00Q 109.5 . . ?
H00P C00R H00Q 109.5 . . ?
C00F C00S H00R 109.5 . . ?
C00F C00S H00S 109.5 . . ?
C00F C00S H00T 109.5 . . ?
H00R C00S H00S 109.5 . . ?
H00R C00S H00T 109.5 . . ?
H00S C00S H00T 109.5 . . ?
C00E C00T H00U 109.5 . . ?
C00E C00T H00V 109.5 . . ?
C00E C00T H00W 109.5 . . ?
H00U C00T H00V 109.5 . . ?
H00U C00T H00W 109.5 . . ?
H00V C00T H00W 109.5 . . ?
C00M C00U H00X 109.5 . . ?
C00M C00U H00Y 109.5 . . ?
C00M C00U H 109.5 . . ?
H00X C00U H00Y 109.5 . . ?
H00X C00U H 109.5 . . ?
H00Y C00U H 109.5 . . ?

loop_
_geom_bond_atom_site_label_1
_geom_bond_atom_site_label_2
_geom_bond_distance
_geom_bond_site_symmetry_2
_geom_bond_publ_flag
F001 C009 1.3457(15) . ?
F002 C00A 1.3447(15) . ?
C003 C004 1.4131(18) . ?
C003 C00B 1.4065(18) . ?
C003 B00P 1.579(2) . ?
C004 C007 1.4973(17) . ?
C004 C00H 1.387(2) . ?
C005 C00C 1.409(2) . ?
C005 C00D 1.4164(19) . ?
C005 B00P 1.5789(19) . ?
C006 C008 1.4103(19) . ?
C006 C00E 1.4162(19) . ?
C006 B00P 1.5811(18) . ?
C007 C009 1.3798(19) . ?
C007 C00A 1.3848(18) 2_666 ?
C008 C00G 1.3928(18) . ?
C008 C00K 1.509(2) . ?
C009 C00A 1.3741(19) . ?
C00B H00B 0.9300 . ?
C00B C00J 1.381(2) . ?
C00C C00I 1.393(2) . ?
C00C C00Q 1.506(2) . ?
C00D C00N 1.391(2) . ?
C00D C00R 1.511(2) . ?
C00E C00L 1.391(2) . ?
C00E C00T 1.510(2) . ?
C00F C00G 1.386(2) . ?
C00F C00L 1.381(2) . ?
C00F C00S 1.506(2) . ?
C00G H00G 0.9300 . ?
C00H H00H 0.9300 . ?
C00H C00O 1.387(2) . ?
C00I H00I 0.9300 . ?
C00I C00M 1.392(2) . ?
C00J H00J 0.9300 . ?
C00J C00O 1.371(2) . ?
C00K H00A 0.9600 . ?
C00K H00C 0.9600 . ?
C00K H00D 0.9600 . ?
C00L H00L 0.9300 . ?
C00M C00N 1.374(3) . ?
C00M C00U 1.512(2) . ?
C00N H00N 0.9300 . ?
C00O H00O 0.9300 . ?
C00Q H00E 0.9600 . ?
C00Q H00F 0.9600 . ?
C00Q H00K 0.9600 . ?
C00R H00M 0.9600 . ?
C00R H00P 0.9600 . ?
C00R H00Q 0.9600 . ?
C00S H00R 0.9600 . ?
C00S H00S 0.9600 . ?
C00S H00T 0.9600 . ?
C00T H00U 0.9600 . ?
C00T H00V 0.9600 . ?
C00T H00W 0.9600 . ?
C00U H00X 0.9600 . ?
C00U H00Y 0.9600 . ?
C00U H 0.9600 . ?

loop_
_geom_torsion_atom_site_label_1
_geom_torsion_atom_site_label_2
_geom_torsion_atom_site_label_3
_geom_torsion_atom_site_label_4
_geom_torsion
_geom_torsion_site_symmetry_1
_geom_torsion_site_symmetry_2
_geom_torsion_site_symmetry_3
_geom_torsion_site_symmetry_4
_geom_torsion_publ_flag
F001 C009 C00A F002 1.1(2) . . . . ?
F001 C009 C00A C007 -177.42(12) . . . 2_666 ?
C003 C004 C007 C009 -67.56(19) . . . . ?
C003 C004 C007 C00A 115.74(15) . . . 2_666 ?
C003 C004 C00H C00O -0.8(2) . . . . ?
C003 C00B C00J C00O -2.3(3) . . . . ?
C004 C003 C00B C00J 2.5(2) . . . . ?
C004 C003 B00P C005 -28.73(19) . . . . ?
C004 C003 B00P C006 155.28(13) . . . . ?
C004 C007 C009 F001 0.6(2) . . . . ?
C004 C007 C009 C00A -178.75(13) . . . . ?
C004 C00H C00O C00J 1.0(3) . . . . ?
C005 C00C C00I C00M -2.1(2) . . . . ?
C005 C00D C00N C00M -1.7(2) . . . . ?
C006 C008 C00G C00F -0.7(2) . . . . ?
C006 C00E C00L C00F -1.0(2) . . . . ?
C007 C004 C00H C00O 179.71(14) . . . . ?
C007 C009 C00A F002 -179.53(12) . . . . ?
C007 C009 C00A C007 2.0(2) . . . 2_666 ?
C008 C006 C00E C00L 2.3(2) . . . . ?
C008 C006 C00E C00T 179.11(15) . . . . ?
C008 C006 B00P C003 -58.42(17) . . . . ?
C008 C006 B00P C005 125.80(14) . . . . ?
C00A C007 C009 F001 177.54(12) 2_666 . . . ?
C00A C007 C009 C00A -1.8(2) 2_666 . . . ?
C00B C003 C004 C007 178.54(12) . . . . ?
C00B C003 C004 C00H -0.9(2) . . . . ?
C00B C003 B00P C005 144.96(13) . . . . ?
C00B C003 B00P C006 -31.03(17) . . . . ?
C00B C00J C00O C00H 0.5(3) . . . . ?
C00C C005 C00D C00N -2.3(2) . . . . ?
C00C C005 C00D C00R 175.12(13) . . . . ?
C00C C005 B00P C003 122.35(14) . . . . ?
C00C C005 B00P C006 -61.96(18) . . . . ?
C00C C00I C00M C00N -1.8(2) . . . . ?
C00C C00I C00M C00U 177.91(14) . . . . ?
C00D C005 C00C C00I 4.2(2) . . . . ?
C00D C005 C00C C00Q -176.84(14) . . . . ?
C00D C005 B00P C003 -52.79(17) . . . . ?
C00D C005 B00P C006 122.90(14) . . . . ?
C00E C006 C008 C00G -1.5(2) . . . . ?
C00E C006 C008 C00K 175.95(13) . . . . ?
C00E C006 B00P C003 116.35(14) . . . . ?
C00E C006 B00P C005 -59.43(18) . . . . ?
C00G C00F C00L C00E -1.2(2) . . . . ?
C00H C004 C007 C009 111.90(16) . . . . ?
C00H C004 C007 C00A -64.80(18) . . . 2_666 ?
C00I C00M C00N C00D 3.8(2) . . . . ?
C00K C008 C00G C00F -178.26(14) . . . . ?
C00L C00F C00G C008 2.0(2) . . . . ?
B00P C003 C004 C007 -7.7(2) . . . . ?
B00P C003 C004 C00H 172.84(14) . . . . ?
B00P C003 C00B C00J -171.87(14) . . . . ?
B00P C005 C00C C00I -171.15(12) . . . . ?
B00P C005 C00C C00Q 7.9(2) . . . . ?
B00P C005 C00D C00N 172.95(13) . . . . ?
B00P C005 C00D C00R -9.6(2) . . . . ?
B00P C006 C008 C00G 173.37(12) . . . . ?
B00P C006 C008 C00K -9.1(2) . . . . ?
B00P C006 C00E C00L -172.69(13) . . . . ?
B00P C006 C00E C00T 4.1(2) . . . . ?
C00Q C00C C00I C00M 178.82(14) . . . . ?
C00R C00D C00N C00M -179.24(15) . . . . ?
C00S C00F C00G C008 -177.23(14) . . . . ?
C00S C00F C00L C00E 178.04(15) . . . . ?
C00T C00E C00L C00F -177.90(16) . . . . ?
C00U C00M C00N C00D -175.99(15) . . . . ?
